data_8000253
loop_
_publ_author_name
'Sui, Qi'
'Yang, Ning-Ning'
'Gong, Teng'
'Li, Peng'
'Yuan, Ye'
'Gao, En-Qing'
'Wang, Lin'

_publ_section_title
;
 Impact of Lattice Water on Solid-State Electron Transfer in Viologen
 Pseudopolymorphs: Modulation of Photo- and Piezochromism.
;
_journal_issue 21
_journal_name_full 'The journal of physical chemistry letters'
_journal_page_first 5450
_journal_page_last 5455
_journal_paper_doi 10.1021/acs.jpclett.7b02452
_journal_volume 8
_journal_year 2017
_chemical_formula_sum 'C24 H22 Cl2 N2 O6'
_chemical_formula_weight 505.33
_space_group_crystal_system triclinic
_space_group_IT_number 2
_space_group_name_Hall '-P 1'
_space_group_name_H-M_alt 'P -1'
_symmetry_space_group_name_Hall '-P 1'
_symmetry_space_group_name_H-M 'P -1'
_atom_sites_solution_hydrogens mixed
_audit_creation_method SHELXL-2014
_cell_angle_alpha 87.6080(10)
_cell_angle_beta 85.3330(10)
_cell_angle_gamma 68.9930(10)
_cell_formula_units_Z 1
_cell_length_a 7.1913(3)
_cell_length_b 7.3327(3)
_cell_length_c 11.7139(4)
_cell_measurement_reflns_used 4040
_cell_measurement_temperature 296(2)
_cell_measurement_theta_max 28.20
_cell_measurement_theta_min 2.98
_cell_volume 574.67(4)
_computing_cell_refinement 'Bruker SMART'
_computing_data_collection 'Bruker SMART'
_computing_data_reduction 'Bruker SAINT'
_computing_molecular_graphics 'Bruker SHELXTL'
_computing_publication_material 'Bruker SHELXTL'
_computing_structure_refinement 'SHELXL-2014 (Sheldrick, 2014)'
_computing_structure_solution 'Bruker SHELXTL'
_diffrn_ambient_temperature 296(2)
_diffrn_measured_fraction_theta_full 0.992
_diffrn_measured_fraction_theta_max 0.944
_diffrn_measurement_device_type 'CCD area detector'
_diffrn_measurement_method 'phi and omega scans'
_diffrn_radiation_type MoK\a
_diffrn_radiation_wavelength 0.71073
_diffrn_reflns_av_R_equivalents 0.0204
_diffrn_reflns_av_unetI/netI 0.0212
_diffrn_reflns_Laue_measured_fraction_full 0.992
_diffrn_reflns_Laue_measured_fraction_max 0.944
_diffrn_reflns_limit_h_max 9
_diffrn_reflns_limit_h_min -9
_diffrn_reflns_limit_k_max 9
_diffrn_reflns_limit_k_min -9
_diffrn_reflns_limit_l_max 11
_diffrn_reflns_limit_l_min -15
_diffrn_reflns_number 7937
_diffrn_reflns_point_group_measured_fraction_full 0.992
_diffrn_reflns_point_group_measured_fraction_max 0.944
_diffrn_reflns_theta_full 25.242
_diffrn_reflns_theta_max 28.338
_diffrn_reflns_theta_min 1.744
_exptl_absorpt_coefficient_mu 0.327
_exptl_absorpt_correction_T_max 0.7457
_exptl_absorpt_correction_T_min 0.6713
_exptl_absorpt_correction_type multi-scan
_exptl_absorpt_process_details SADABS
_exptl_crystal_colour yellow
_exptl_crystal_density_diffrn 1.460
_exptl_crystal_density_meas ?
_exptl_crystal_density_method 'not measured'
_exptl_crystal_description prism
_exptl_crystal_F_000 262
_exptl_crystal_size_max 0.40
_exptl_crystal_size_mid 0.35
_exptl_crystal_size_min 0.32
_refine_diff_density_max 0.278
_refine_diff_density_min -0.278
_refine_diff_density_rms 0.054
_refine_ls_extinction_method none
_refine_ls_goodness_of_fit_ref 1.038
_refine_ls_hydrogen_treatment mixed
_refine_ls_matrix_type full
_refine_ls_number_parameters 166
_refine_ls_number_reflns 2707
_refine_ls_number_restraints 4
_refine_ls_restrained_S_all 1.039
_refine_ls_R_factor_all 0.0475
_refine_ls_R_factor_gt 0.0398
_refine_ls_shift/su_max 0.000
_refine_ls_shift/su_mean 0.000
_refine_ls_structure_factor_coef Fsqd
_refine_ls_weighting_details 'w=1/[\s^2^(Fo^2^)+(0.0734P)^2^+0.1206P] where P=(Fo^2^+2Fc^2^)/3'
_refine_ls_weighting_scheme calc
_refine_ls_wR_factor_gt 0.1165
_refine_ls_wR_factor_ref 0.1233
_reflns_Friedel_coverage 0.000
_reflns_number_gt 2256
_reflns_number_total 2707
_reflns_threshold_expression 'I > 2\s(I)'
_cod_data_source_file jz7b02452_si_004.cif
_cod_data_source_block 1_2H2O
_cod_depositor_comments
;
The following automatic conversions were performed:

'_exptl_crystal_density_meas' value 'not measured' was changed to '?'
- the value is perceived as not measured.

Automatic conversion script
Id: cif_fix_values 4973 2017-02-22 13:04:09Z antanas 

 Adding full bibliography for 8000253--8000257.cif.
;
_cod_original_cell_volume 574.68(4)
_cod_database_code 8000253
_shelx_space_group_comment
;
The symmetry employed for this shelxl refinement is uniquely defined
by the following loop, which should always be used as a source of
symmetry information in preference to the above space-group names.
They are only intended as comments.
;
_shelxl_version_number 2014-3

loop_
_space_group_symop_operation_xyz
'x, y, z'
'-x, -y, -z'

loop_
_atom_site_label
_atom_site_type_symbol
_atom_site_fract_x
_atom_site_fract_y
_atom_site_fract_z
_atom_site_U_iso_or_equiv
_atom_site_adp_type
_atom_site_occupancy
_atom_site_site_symmetry_order
_atom_site_calc_flag
_atom_site_refinement_flags_posn
_atom_site_refinement_flags_adp
C1 C -0.0904(2) 0.6873(2) 0.37576(15) 0.0432(4) Uani 1 1 d . .
C2 C -0.2316(2) 0.7302(2) 0.47996(14) 0.0394(3) Uani 1 1 d . .
C3 C -0.1838(2) 0.7879(3) 0.58150(15) 0.0450(4) Uani 1 1 d . .
H3A H -0.0614 0.8030 0.5850 0.054 Uiso 1 1 calc R U
C4 C -0.3158(2) 0.8231(3) 0.67717(15) 0.0452(4) Uani 1 1 d . .
H4A H -0.2819 0.8577 0.7459 0.054 Uiso 1 1 calc R U
C5 C -0.4997(2) 0.8060(2) 0.66905(13) 0.0370(3) Uani 1 1 d . .
C6 C -0.5520(2) 0.7517(3) 0.56837(15) 0.0439(4) Uani 1 1 d . .
H6A H -0.6768 0.7423 0.5642 0.053 Uiso 1 1 calc R U
C7 C -0.4165(3) 0.7118(3) 0.47425(15) 0.0438(4) Uani 1 1 d . .
H7A H -0.4488 0.6723 0.4065 0.053 Uiso 1 1 calc R U
C8 C -0.6652(3) 1.0167(3) 0.82690(16) 0.0467(4) Uani 1 1 d . .
H8A H -0.5843 1.0889 0.8060 0.056 Uiso 1 1 calc R U
C9 C -0.8033(3) 1.0744(3) 0.91771(16) 0.0492(4) Uani 1 1 d . .
H9A H -0.8164 1.1859 0.9575 0.059 Uiso 1 1 calc R U
C10 C -0.9244(2) 0.9680(2) 0.95111(13) 0.0357(3) Uani 1 1 d . .
C11 C -0.8983(2) 0.8021(2) 0.88825(15) 0.0426(4) Uani 1 1 d . .
H11A H -0.9771 0.7274 0.9080 0.051 Uiso 1 1 calc R U
C12 C -0.7582(2) 0.7483(2) 0.79790(15) 0.0422(4) Uani 1 1 d . .
H12A H -0.7411 0.6364 0.7573 0.051 Uiso 1 1 calc R U
N1 N -0.64404(18) 0.85698(19) 0.76718(11) 0.0364(3) Uani 1 1 d . .
O1 O 0.0536(2) 0.7588(3) 0.38129(13) 0.0680(4) Uani 1 1 d D .
H1A H 0.135(4) 0.744(4) 0.3187(18) 0.089(9) Uiso 1 1 d D .
O2 O -0.1069(2) 0.5983(2) 0.29530(11) 0.0567(3) Uani 1 1 d . .
O3 O -0.6804(4) 1.3644(3) 1.04573(17) 0.0826(5) Uani 1 1 d D .
H32 H -0.723(6) 1.466(4) 1.091(3) 0.136(15) Uiso 1 1 d D .
H31 H -0.606(6) 1.366(6) 0.985(2) 0.155(17) Uiso 1 1 d D .
Cl1 Cl 0.36059(6) 0.70486(7) 0.18581(4) 0.05112(17) Uani 1 1 d . .

loop_
_atom_site_aniso_label
_atom_site_aniso_U_11
_atom_site_aniso_U_22
_atom_site_aniso_U_33
_atom_site_aniso_U_23
_atom_site_aniso_U_13
_atom_site_aniso_U_12
C1 0.0424(8) 0.0433(9) 0.0436(9) -0.0012(7) 0.0001(7) -0.0154(7)
C2 0.0400(8) 0.0366(8) 0.0410(8) 0.0008(6) -0.0003(6) -0.0135(6)
C3 0.0354(8) 0.0576(10) 0.0455(9) -0.0034(7) -0.0011(7) -0.0207(7)
C4 0.0386(8) 0.0597(10) 0.0402(8) -0.0044(7) -0.0040(7) -0.0206(7)
C5 0.0357(7) 0.0358(7) 0.0395(8) -0.0011(6) 0.0007(6) -0.0136(6)
C6 0.0400(8) 0.0507(9) 0.0466(9) -0.0063(7) -0.0014(7) -0.0227(7)
C7 0.0466(9) 0.0473(9) 0.0423(8) -0.0072(7) -0.0019(7) -0.0221(7)
C8 0.0487(9) 0.0480(9) 0.0535(10) -0.0093(7) 0.0072(7) -0.0311(8)
C9 0.0541(9) 0.0511(10) 0.0532(10) -0.0176(8) 0.0120(8) -0.0334(8)
C10 0.0344(7) 0.0371(8) 0.0384(8) -0.0006(6) -0.0022(6) -0.0162(6)
C11 0.0447(8) 0.0373(8) 0.0515(9) -0.0053(7) 0.0064(7) -0.0233(7)
C12 0.0446(8) 0.0357(8) 0.0501(9) -0.0066(7) 0.0033(7) -0.0198(7)
N1 0.0339(6) 0.0379(7) 0.0391(7) -0.0015(5) -0.0005(5) -0.0152(5)
O1 0.0685(9) 0.0955(11) 0.0575(9) -0.0270(8) 0.0232(7) -0.0535(9)
O2 0.0583(8) 0.0670(9) 0.0488(7) -0.0146(6) 0.0054(6) -0.0275(7)
O3 0.1175(15) 0.0897(13) 0.0687(11) -0.0228(9) 0.0065(10) -0.0713(12)
Cl1 0.0523(3) 0.0618(3) 0.0492(3) -0.01369(19) 0.00683(19) -0.0331(2)

loop_
_atom_type_symbol
_atom_type_description
_atom_type_scat_dispersion_real
_atom_type_scat_dispersion_imag
_atom_type_scat_source
C C 0.0033 0.0016 'International Tables Vol C Tables 4.2.6.8 and 6.1.1.4'
H H 0.0000 0.0000 'International Tables Vol C Tables 4.2.6.8 and 6.1.1.4'
N N 0.0061 0.0033 'International Tables Vol C Tables 4.2.6.8 and 6.1.1.4'
O O 0.0106 0.0060 'International Tables Vol C Tables 4.2.6.8 and 6.1.1.4'
Cl Cl 0.1484 0.1585 'International Tables Vol C Tables 4.2.6.8 and 6.1.1.4'

loop_
_geom_angle_atom_site_label_1
_geom_angle_atom_site_label_2
_geom_angle_atom_site_label_3
_geom_angle
_geom_angle_site_symmetry_3
O2 C1 O1 123.99(16) .
O2 C1 C2 123.49(15) .
O1 C1 C2 112.51(15) .
C3 C2 C7 119.52(15) .
C3 C2 C1 121.95(14) .
C7 C2 C1 118.53(15) .
C4 C3 C2 120.68(15) .
C3 C4 C5 118.73(15) .
C6 C5 C4 121.65(15) .
C6 C5 N1 119.58(13) .
C4 C5 N1 118.68(14) .
C7 C6 C5 119.00(14) .
C6 C7 C2 120.38(15) .
N1 C8 C9 121.01(14) .
C8 C9 C10 120.56(16) .
C9 C10 C11 117.27(15) .
C9 C10 C10 120.49(17) 2_377
C11 C10 C10 122.24(16) 2_377
C12 C11 C10 120.64(14) .
N1 C12 C11 120.36(15) .
C8 N1 C12 120.15(14) .
C8 N1 C5 118.74(12) .
C12 N1 C5 121.10(13) .

loop_
_geom_bond_atom_site_label_1
_geom_bond_atom_site_label_2
_geom_bond_distance
_geom_bond_site_symmetry_2
C1 O2 1.206(2) .
C1 O1 1.324(2) .
C1 C2 1.490(2) .
C2 C3 1.387(2) .
C2 C7 1.391(2) .
C3 C4 1.378(2) .
C4 C5 1.384(2) .
C5 C6 1.382(2) .
C5 N1 1.450(2) .
C6 C7 1.378(2) .
C8 N1 1.344(2) .
C8 C9 1.365(2) .
C9 C10 1.387(2) .
C10 C11 1.395(2) .
C10 C10 1.480(3) 2_377
C11 C12 1.367(2) .
C12 N1 1.3550(19) .

loop_
_geom_hbond_atom_site_label_D
_geom_hbond_atom_site_label_H
_geom_hbond_atom_site_label_A
_geom_hbond_distance_DH
_geom_hbond_distance_HA
_geom_hbond_distance_DA
_geom_hbond_angle_DHA
_geom_hbond_site_symmetry_A
C8 H8A Cl1 0.93 2.58 3.4810(15) 162.7 2_576
C9 H9A O3 0.93 2.22 3.063(2) 150.2 .
C12 H12A O2 0.93 2.47 3.281(2) 146.2 2_466
O1 H1A Cl1 0.885(17) 2.105(18) 2.9835(14) 172(3) .
O3 H32 Cl1 0.881(18) 2.38(3) 3.1563(17) 146(3) 1_466
O3 H31 Cl1 0.857(18) 2.499(19) 3.342(2) 168(4) 2_576
